data_2102234
loop_
_publ_author_name
'Godino Salido, M. Luz'
'Arranz Mascar\'os, Paloma'
'L\'opez Garz\'on, Rafael'
'Guti\'errez Valero, M. Dolores'
'Low, John N.'
'Gallagher, John F.'
'Glidewell, Christopher'

_publ_section_title
;
 Hydrated metal(II) complexes of
 <i>N</i>-(6-amino-3,4-dihydro-3-methyl-5-nitroso-4-oxopyrimidin-2-yl)
 derivatives of glycine, glycylglycine, threonine, serine, valine and
 methionine: a monomeric complex and coordination polymers in one, two
 and three dimensions linked by hydrogen bonding
;
_journal_issue 1
_journal_name_full 'Acta Crystallographica Section B'
_journal_page_first 46
_journal_page_last 64
_journal_paper_doi 10.1107/S0108768103029136
_journal_volume 60
_journal_year 2004
_chemical_formula_moiety 'C16 H28 Ba N10 O14,  3(H2 O)'
_chemical_formula_sum 'C16 H33.592 Ba N10 O17'
_chemical_formula_weight 775.45
_chemical_name_systematic ?
_space_group_IT_number 1
_symmetry_cell_setting triclinic
_symmetry_space_group_name_Hall 'P 1'
_symmetry_space_group_name_H-M 'P 1'
_atom_sites_solution_hydrogens geom
_atom_sites_solution_primary direct
_atom_sites_solution_secondary difmap
_cell_angle_alpha 99.5040(9)
_cell_angle_beta 94.3080(10)
_cell_angle_gamma 99.6000(16)
_cell_formula_units_Z 1
_cell_length_a 7.1387(2)
_cell_length_b 7.4974(2)
_cell_length_c 13.5644(4)
_cell_measurement_reflns_used 5818
_cell_measurement_temperature 120(2)
_cell_measurement_theta_max 27.43
_cell_measurement_theta_min 2.91
_cell_volume 702.05(3)
_computing_cell_refinement 'DENZO-SMN (Otwinowski & Minor, 1997)'
_computing_data_collection 'Kappa-CCD server software (Nonius, 1997)'
_computing_data_reduction 'DENZO-SMN (Otwinowski & Minor, 1997)'
_computing_molecular_graphics 'PLATON (Spek, 2003)'
_computing_publication_material 'SHELXL-97 (Sheldrick, 1997a) and PRPKAPPA (Ferguson, 1999)'
_computing_structure_refinement 'SHELXL-97 (Sheldrick, 1997a)'
_computing_structure_solution 'SHELXS-97 (Sheldrick, 1997b)'
_diffrn_ambient_temperature 120(2)
_diffrn_measured_fraction_theta_full 0.995
_diffrn_measured_fraction_theta_max 0.989
_diffrn_measurement_device_type Kappa-CCD
_diffrn_measurement_method '\f scans, and \w scans with \k offsets'
_diffrn_radiation_monochromator graphite
_diffrn_radiation_source 'fine-focus sealed X-ray tube'
_diffrn_radiation_type 'Mo K\a'
_diffrn_radiation_wavelength 0.71073
_diffrn_reflns_av_R_equivalents 0.0375
_diffrn_reflns_av_sigmaI/netI 0.0627
_diffrn_reflns_limit_h_max 9
_diffrn_reflns_limit_h_min -9
_diffrn_reflns_limit_k_max 9
_diffrn_reflns_limit_k_min -9
_diffrn_reflns_limit_l_max 17
_diffrn_reflns_limit_l_min -17
_diffrn_reflns_number 10911
_diffrn_reflns_theta_full 26.50
_diffrn_reflns_theta_max 27.43
_diffrn_reflns_theta_min 2.91
_diffrn_standards_decay_% 0
_exptl_absorpt_coefficient_mu 1.510
_exptl_absorpt_correction_T_max 0.970
_exptl_absorpt_correction_T_min 0.625
_exptl_absorpt_correction_type multi-scan
_exptl_absorpt_process_details 'DENZO-SMN (Otwinowski & Minor, 1997)'
_exptl_crystal_colour pink
_exptl_crystal_density_diffrn 1.834
_exptl_crystal_density_method 'not measured'
_exptl_crystal_description plate
_exptl_crystal_F_000 392
_exptl_crystal_size_max 0.40
_exptl_crystal_size_mid 0.26
_exptl_crystal_size_min 0.02
_refine_diff_density_max 0.437
_refine_diff_density_min -0.929
_refine_ls_abs_structure_details 'Flack (1983), 2609 Friedel pairs'
_refine_ls_abs_structure_Flack -0.006(12)
_refine_ls_extinction_method none
_refine_ls_goodness_of_fit_ref 1.014
_refine_ls_hydrogen_treatment constr
_refine_ls_matrix_type full
_refine_ls_number_parameters 397
_refine_ls_number_reflns 5818
_refine_ls_number_restraints 3
_refine_ls_restrained_S_all 1.014
_refine_ls_R_factor_all 0.0311
_refine_ls_R_factor_gt 0.0303
_refine_ls_shift/su_max 0.000
_refine_ls_shift/su_mean 0.000
_refine_ls_structure_factor_coef Fsqd
_refine_ls_weighting_details 'w=1/[\s^2^(Fo^2^)+(0.0297P)^2^+0.7753P] where P=(Fo^2^+2Fc^2^)/3'
_refine_ls_weighting_scheme calc
_refine_ls_wR_factor_gt 0.0698
_refine_ls_wR_factor_ref 0.0749
_reflns_number_gt 5773
_reflns_number_total 5818
_reflns_threshold_expression I>2\s(I)
_cod_data_source_file na5011.cif
_cod_data_source_block V
_cod_depositor_comments
;
The following automatic conversions were performed:
'_exptl_absorpt_correction_type' value 'Multi-scan' changed to
'multi-scan' according to
'/home/saulius/struct/CIF-dictionaries/cif_core.dic' dictionary named
'cif_core.dic' version 2.4.1 from 2010-06-29.

Automatic conversion script
Id: cif_fix_enum 1527 2010-12-29 10:47:43Z saulius 

The following automatic conversions were performed:

'_exptl_absorpt_correction_type' value 'Multi-scan' changed to
'multi-scan' according to
/home/saulius/struct/CIF-dictionaries/cif_core.dic dictionary named
'cif_core.dic' version 2.4.1 from 2010-06-29.

Automatic conversion script
Id: cif_fix_values 1715 2011-07-08 13:25:40Z adriana 
;
_cod_database_code 2102234

loop_
_symmetry_equiv_pos_as_xyz
'x, y, z'

loop_
_atom_site_label
_atom_site_fract_x
_atom_site_fract_y
_atom_site_fract_z
_atom_site_U_iso_or_equiv
_atom_site_adp_type
_atom_site_calc_flag
_atom_site_refinement_flags
_atom_site_occupancy
_atom_site_disorder_assembly
_atom_site_disorder_group
_atom_site_type_symbol
Ba1 0.931361(8) 0.378877(8) 0.479290(8) 0.01160(7) Uani d . 1 . . Ba
N11 0.2435(10) 0.1423(8) 0.0327(5) 0.0126(13) Uani d . 1 . . N
C12 0.2782(6) 0.0188(6) 0.0884(3) 0.0120(9) Uani d . 1 . . C
N12 0.3547(9) 0.0775(8) 0.1820(4) 0.0150(11) Uani d . 1 A . N
C121 0.4022(6) 0.2722(5) 0.2289(3) 0.0091(8) Uani d . 1 . . C
C122 0.5516(6) 0.2922(6) 0.3193(3) 0.0126(9) Uani d . 1 A . C
O11 0.5577(4) 0.4182(4) 0.3930(2) 0.0169(7) Uani d . 1 A . O
O12 0.6721(4) 0.1847(4) 0.3101(3) 0.0165(7) Uani d . 1 A . O
C123 0.2255(6) 0.3480(6) 0.2557(3) 0.0110(9) Uani d . 1 A . C
O13 0.1169(4) 0.2415(4) 0.3176(2) 0.0143(6) Uani d . 1 . . O
N13 0.2437(5) -0.1694(5) 0.0548(3) 0.0113(7) Uani d . 1 . . N
C13 0.3026(7) -0.2946(6) 0.1198(4) 0.0169(10) Uani d . 1 . . C
C14 0.1633(6) -0.2453(6) -0.0421(4) 0.0133(9) Uani d . 1 . . C
O14 0.1416(7) -0.4112(6) -0.0727(3) 0.0234(11) Uani d . 1 . . O
C15 0.1080(6) -0.1147(6) -0.1021(3) 0.0116(9) Uani d . 1 . . C
N15 0.0158(9) -0.1957(7) -0.1925(4) 0.0160(12) Uani d . 1 . . N
O15 -0.0422(5) -0.0901(4) -0.2499(3) 0.0207(8) Uani d . 1 . . O
C16 0.1564(6) 0.0798(6) -0.0609(3) 0.0104(8) Uani d . 1 . . C
N16 0.1130(9) 0.2000(8) -0.1155(5) 0.0129(13) Uani d . 1 . . N
N21 0.5817(5) 0.2463(5) 0.8511(3) 0.0116(7) Uani d . 1 . . N
C22 0.5248(6) 0.3650(6) 0.7981(3) 0.0102(9) Uani d . 1 . . C
N22 0.4342(5) 0.3016(5) 0.7067(3) 0.0134(8) Uani d . 1 . . N
C221 0.3983(6) 0.1084(5) 0.6595(3) 0.0096(8) Uani d . 1 A . C
C222 0.5586(6) 0.0617(6) 0.5963(3) 0.0100(9) Uani d . 1 . . C
O21 0.7001(5) 0.1833(4) 0.5944(3) 0.0187(7) Uani d . 1 A . O
O22 0.5353(5) -0.1017(4) 0.5480(3) 0.0143(7) Uani d . 1 A . O
C223 0.2053(6) 0.0612(6) 0.5947(3) 0.0106(8) Uani d . 1 . . C
O23 0.2097(5) 0.1653(4) 0.5151(2) 0.0151(7) Uani d . 1 . . O
N23 0.5502(5) 0.5520(5) 0.8330(3) 0.0114(7) Uani d . 1 . . N
C23 0.4901(11) 0.6754(9) 0.7669(5) 0.0114(7) Uani d . 1 . . C
C24 0.6293(11) 0.6301(10) 0.9309(6) 0.0106(14) Uani d . 1 . . C
O24 0.6416(5) 0.7948(4) 0.9622(3) 0.0190(7) Uani d . 1 . . O
C25 0.6906(6) 0.5009(6) 0.9915(3) 0.0107(8) Uani d . 1 . . C
N25 0.7696(9) 0.5807(8) 1.0840(5) 0.0146(14) Uani d . 1 . . N
O25 0.8299(5) 0.4778(4) 1.1422(3) 0.0169(7) Uani d . 1 . . O
C26 0.6643(6) 0.3095(6) 0.9457(3) 0.0108(9) Uani d . 1 . . C
N26 0.7186(7) 0.1899(7) 0.9978(4) 0.0153(11) Uani d . 1 . . N
O1 1.3087(4) 0.5563(4) 0.5245(3) 0.0188(7) Uani d . 1 A . O
O2 0.8211(5) 0.6821(4) 0.5756(3) 0.0212(8) Uani d . 1 A . O
O3 0.9626(5) 0.6377(4) 0.3414(2) 0.0156(7) Uani d . 1 A . O
O4 1.0045(5) 0.4159(4) 0.7016(3) 0.0197(7) Uani d . 1 A . O
O5 0.8102(7) -0.0617(6) 0.4054(3) 0.0222(14) Uani d P 0.796(13) A -1 O
O51 0.678(3) -0.146(2) 0.3782(13) 0.0222(14) Uani d P 0.204(13) A -2 O
O6 -0.1330(7) -0.0041(6) 0.1710(4) 0.0228(12) Uani d . 1 . . O
O7 0.3022(5) -0.1079(5) 0.3594(3) 0.0164(7) Uani d . 1 . . O
H12 0.3785 -0.0047 0.2184 0.018 Uiso calc R 1 . . H
H121 0.4623 0.3420 0.1791 0.011 Uiso calc R 1 A . H
H12A 0.2637 0.4767 0.2918 0.013 Uiso calc R 1 . . H
H12B 0.1445 0.3486 0.1933 0.013 Uiso calc R 1 . . H
H13 0.0463 0.1549 0.2759 0.017 Uiso d R 1 A . H
H13A 0.4396 -0.2579 0.1418 0.025 Uiso calc R 1 . . H
H13B 0.2767 -0.4208 0.0820 0.025 Uiso calc R 1 . . H
H13C 0.2307 -0.2879 0.1786 0.025 Uiso calc R 1 . . H
H16A 0.1411 0.3184 -0.0906 0.015 Uiso calc R 1 . . H
H16B 0.0560 0.1618 -0.1770 0.015 Uiso calc R 1 . . H
H22 0.3937 0.3808 0.6728 0.016 Uiso calc R 1 . . H
H22A 0.3919 0.0325 0.7136 0.011 Uiso calc R 1 . . H
H22B 0.1771 -0.0719 0.5661 0.013 Uiso calc R 1 A . H
H22C 0.1030 0.0895 0.6369 0.013 Uiso calc R 1 . . H
H23 0.2398 0.1062 0.4613 0.018 Uiso d R 1 . . H
H23A 0.5653 0.6714 0.7093 0.017 Uiso calc R 1 . . H
H23B 0.5110 0.8015 0.8047 0.017 Uiso calc R 1 . . H
H23C 0.3542 0.6349 0.7429 0.017 Uiso calc R 1 . . H
H26A 0.7005 0.0726 0.9706 0.018 Uiso calc R 1 . . H
H26B 0.7731 0.2274 1.0599 0.018 Uiso calc R 1 . . H
H1A 1.3572 0.4938 0.4772 0.023 Uiso d R 1 . . H
H1B 1.3653 0.6693 0.5407 0.023 Uiso d R 1 . . H
H2A 0.8715 0.7547 0.6324 0.025 Uiso d R 1 . . H
H2B 0.7228 0.7327 0.5600 0.025 Uiso d R 1 . . H
H3A 0.9315 0.5819 0.2785 0.019 Uiso d R 1 . . H
H3B 0.8828 0.7150 0.3515 0.019 Uiso d R 1 . . H
H4A 0.8861 0.3479 0.6877 0.024 Uiso d R 1 . . H
H4B 1.0171 0.5197 0.7475 0.024 Uiso d R 1 . . H
H5A 0.7554 -0.0007 0.3575 0.027 Uiso d PR 0.796(13) A -1 H
H5B 0.7254 -0.0736 0.4556 0.027 Uiso d PR 0.796(13) A -1 H
H6A -0.2385 0.0497 0.1914 0.027 Uiso d R 1 . . H
H6B -0.1863 -0.1059 0.1196 0.027 Uiso d R 1 . . H
H7A 0.1807 -0.1727 0.3690 0.020 Uiso d R 1 . . H
H7B 0.3828 -0.1351 0.4118 0.020 Uiso d R 1 . . H

loop_
_atom_site_aniso_label
_atom_site_aniso_U_11
_atom_site_aniso_U_22
_atom_site_aniso_U_33
_atom_site_aniso_U_12
_atom_site_aniso_U_13
_atom_site_aniso_U_23
Ba1 0.01037(11) 0.01203(10) 0.01140(11) 0.00041(7) -0.00032(7) 0.00156(7)
N11 0.018(3) 0.009(3) 0.009(3) 0.004(2) -0.002(2) -0.003(2)
C12 0.013(2) 0.0081(19) 0.015(2) 0.0040(16) 0.0007(18) -0.0003(17)
N12 0.023(3) 0.010(2) 0.010(2) 0.0021(18) -0.0035(19) -0.0005(17)
C121 0.012(2) 0.0062(18) 0.008(2) 0.0031(15) -0.0006(16) -0.0026(16)
C122 0.008(2) 0.014(2) 0.015(2) 0.0008(16) 0.0023(17) 0.0036(18)
O11 0.0113(16) 0.0235(17) 0.0135(17) 0.0054(13) -0.0014(13) -0.0047(14)
O12 0.0128(16) 0.0136(15) 0.0229(19) 0.0059(12) -0.0016(14) 0.0001(13)
C123 0.014(2) 0.0091(19) 0.010(2) 0.0022(16) -0.0004(17) 0.0025(16)
O13 0.0147(16) 0.0160(15) 0.0107(16) 0.0007(12) 0.0007(13) 0.0005(12)
N13 0.0149(19) 0.0074(16) 0.0102(19) 0.0026(14) -0.0013(15) -0.0018(14)
C13 0.025(3) 0.011(2) 0.016(2) 0.0054(18) 0.000(2) 0.0031(18)
C14 0.015(2) 0.011(2) 0.015(2) 0.0035(17) 0.0027(18) 0.0015(17)
O14 0.039(3) 0.0077(18) 0.021(2) 0.0034(16) -0.001(2) 0.0001(16)
C15 0.014(2) 0.009(2) 0.009(2) 0.0018(16) -0.0012(17) -0.0040(16)
N15 0.021(3) 0.015(2) 0.010(2) 0.0015(19) 0.0010(19) 0.0008(19)
O15 0.032(2) 0.0152(16) 0.0144(18) 0.0042(14) -0.0061(15) 0.0038(13)
C16 0.009(2) 0.0111(19) 0.010(2) -0.0017(16) 0.0046(17) 0.0012(16)
N16 0.018(3) 0.009(2) 0.012(3) 0.004(2) 0.002(2) 0.003(2)
N21 0.0109(19) 0.0120(17) 0.0122(19) 0.0021(14) 0.0030(15) 0.0021(14)
C22 0.008(2) 0.014(2) 0.010(2) 0.0042(16) 0.0058(16) -0.0002(17)
N22 0.018(2) 0.0094(17) 0.012(2) 0.0026(14) 0.0008(16) 0.0012(15)
C221 0.012(2) 0.0085(19) 0.009(2) 0.0023(16) 0.0026(17) 0.0012(16)
C222 0.010(2) 0.010(2) 0.010(2) -0.0004(16) -0.0009(17) 0.0020(16)
O21 0.0171(17) 0.0128(15) 0.0227(19) -0.0059(13) 0.0034(14) 0.0010(13)
O22 0.0102(17) 0.0129(16) 0.019(2) 0.0019(12) 0.0050(15) -0.0006(15)
C223 0.008(2) 0.0097(19) 0.014(2) 0.0022(15) 0.0005(17) 0.0029(16)
O23 0.0215(18) 0.0152(15) 0.0114(16) 0.0101(13) 0.0031(13) 0.0032(12)
N23 0.0181(17) 0.0061(14) 0.0107(16) 0.0053(12) -0.0019(13) 0.0023(12)
C23 0.0181(17) 0.0061(14) 0.0107(16) 0.0053(12) -0.0019(13) 0.0023(12)
C24 0.010(3) 0.010(3) 0.013(4) 0.000(2) 0.007(3) 0.004(3)
O24 0.030(2) 0.0082(15) 0.0180(19) 0.0037(13) -0.0004(15) 0.0006(13)
C25 0.007(2) 0.011(2) 0.014(2) 0.0008(15) 0.0031(17) 0.0021(17)
N25 0.012(3) 0.015(3) 0.017(3) 0.002(2) 0.000(2) 0.004(2)
O25 0.0174(17) 0.0170(16) 0.0168(17) 0.0051(13) -0.0022(13) 0.0042(13)
C26 0.008(2) 0.013(2) 0.012(2) 0.0005(16) 0.0036(17) 0.0028(17)
N26 0.013(2) 0.010(2) 0.021(3) 0.0023(16) -0.001(2) 0.0013(18)
O1 0.0121(17) 0.0103(15) 0.029(2) -0.0017(12) 0.0058(14) -0.0068(14)
O2 0.0266(19) 0.0164(16) 0.0175(18) 0.0084(14) -0.0061(15) -0.0068(14)
O3 0.0179(17) 0.0139(15) 0.0153(17) 0.0053(12) 0.0007(13) 0.0020(13)
O4 0.0198(18) 0.0182(16) 0.0160(18) -0.0009(13) -0.0045(14) -0.0044(14)
O5 0.025(3) 0.025(3) 0.022(3) 0.0102(18) 0.009(2) 0.0128(19)
O51 0.025(3) 0.025(3) 0.022(3) 0.0102(18) 0.009(2) 0.0128(19)
O6 0.019(2) 0.023(2) 0.021(2) 0.0009(17) -0.0037(17) -0.0060(18)
O7 0.0178(18) 0.0166(17) 0.0147(19) -0.0001(13) 0.0033(15) 0.0057(15)

loop_
_atom_type_symbol
_atom_type_description
_atom_type_scat_dispersion_real
_atom_type_scat_dispersion_imag
_atom_type_scat_source
C C 0.0033 0.0016 'International Tables Vol C Tables 4.2.6.8 and 6.1.1.4'
H H 0.0000 0.0000 'International Tables Vol C Tables 4.2.6.8 and 6.1.1.4'
Ba Ba -0.3244 2.2819 'International Tables Vol C Tables 4.2.6.8 and 6.1.1.4'
N N 0.0061 0.0033 'International Tables Vol C Tables 4.2.6.8 and 6.1.1.4'
O O 0.0106 0.0060 'International Tables Vol C Tables 4.2.6.8 and 6.1.1.4'

loop_
_geom_angle_atom_site_label_1
_geom_angle_atom_site_label_2
_geom_angle_atom_site_label_3
_geom_angle_site_symmetry_1
_geom_angle_site_symmetry_3
_geom_angle
_geom_angle_publ_flag
O2 Ba1 O21 . . 86.76(10) no
O2 Ba1 O1 . . 89.14(10) no
O21 Ba1 O1 . . 129.23(10) no
O2 Ba1 O13 . 1_655 144.28(10) no
O21 Ba1 O13 . 1_655 128.05(9) no
O1 Ba1 O13 . 1_655 75.07(9) no
O2 Ba1 O23 . 1_655 136.89(10) no
O21 Ba1 O23 . 1_655 88.31(10) no
O1 Ba1 O23 . 1_655 62.00(9) no
O13 Ba1 O23 1_655 1_655 61.91(9) no
O2 Ba1 O12 . . 113.87(9) no
O21 Ba1 O12 . . 86.32(10) no
O1 Ba1 O12 . . 139.91(10) no
O13 Ba1 O12 1_655 . 67.19(9) no
O23 Ba1 O12 1_655 . 108.50(9) no
O2 Ba1 O3 . . 74.32(10) no
O21 Ba1 O3 . . 147.28(9) no
O1 Ba1 O3 . . 77.84(10) no
O13 Ba1 O3 1_655 . 71.15(9) no
O23 Ba1 O3 1_655 . 123.71(9) no
O12 Ba1 O3 . . 77.67(9) no
O2 Ba1 O11 . . 68.64(9) no
O21 Ba1 O11 . . 80.13(10) no
O1 Ba1 O11 . . 143.20(10) no
O13 Ba1 O11 1_655 . 105.78(9) no
O23 Ba1 O11 1_655 . 151.63(9) no
O12 Ba1 O11 . . 45.39(8) no
O3 Ba1 O11 . . 68.27(9) no
O2 Ba1 O4 . . 68.59(10) no
O21 Ba1 O4 . . 55.96(9) no
O1 Ba1 O4 . . 75.57(10) no
O13 Ba1 O4 1_655 . 134.08(9) no
O23 Ba1 O4 1_655 . 73.30(9) no
O12 Ba1 O4 . . 142.28(9) no
O3 Ba1 O4 . . 134.10(9) no
O11 Ba1 O4 . . 118.84(9) no
O2 Ba1 O5 . . 144.77(11) no
O21 Ba1 O5 . . 62.24(10) no
O1 Ba1 O5 . . 122.80(10) no
O13 Ba1 O5 1_655 . 66.31(10) no
O23 Ba1 O5 1_655 . 63.06(10) no
O12 Ba1 O5 . . 52.00(10) no
O3 Ba1 O5 . . 123.05(10) no
O11 Ba1 O5 . . 88.70(10) no
O4 Ba1 O5 . . 102.80(10) no
O2 Ba1 C122 . . 90.94(10) no
O21 Ba1 C122 . . 84.31(11) no
O1 Ba1 C122 . . 146.38(11) no
O13 Ba1 C122 1_655 . 85.69(10) no
O23 Ba1 C122 1_655 . 131.09(10) no
O12 Ba1 C122 . . 22.93(10) no
O3 Ba1 C122 . . 69.87(10) no
O11 Ba1 C122 . . 22.57(10) no
O4 Ba1 C122 . . 134.94(10) no
O5 Ba1 C122 . . 70.88(11) no
O2 Ba1 H4A . . 69.9 no
O21 Ba1 H4A . . 38.8 no
O1 Ba1 H4A . . 93.0 no
O13 Ba1 H4A 1_655 . 141.2 no
O23 Ba1 H4A 1_655 . 79.8 no
O12 Ba1 H4A . . 125.0 no
O3 Ba1 H4A . . 143.2 no
O11 Ba1 H4A . . 105.4 no
O4 Ba1 H4A . . 17.5 no
O5 Ba1 H4A . . 92.1 no
C122 Ba1 H4A . . 118.5 no
C12 N11 C16 . . 117.8(5) no
N12 C12 N11 . . 118.5(5) no
N12 C12 N13 . . 116.6(4) no
N11 C12 N13 . . 124.8(4) no
C12 N12 C121 . . 123.6(5) no
C12 N12 H12 . . 118.2 no
C121 N12 H12 . . 118.2 no
N12 C121 C123 . . 111.5(4) no
N12 C121 C122 . . 108.1(4) no
C123 C121 C122 . . 113.4(4) no
N12 C121 H121 . . 107.9 no
C123 C121 H121 . . 107.9 no
C122 C121 H121 . . 107.9 no
O11 C122 O12 . . 124.0(4) no
O11 C122 C121 . . 119.5(4) no
O12 C122 C121 . . 116.3(4) no
O11 C122 Ba1 . . 63.4(2) no
O12 C122 Ba1 . . 61.1(2) no
C121 C122 Ba1 . . 167.2(3) no
C122 O11 Ba1 . . 94.0(3) no
C122 O12 Ba1 . . 96.0(3) no
O13 C123 C121 . . 111.8(3) no
O13 C123 H12A . . 109.3 no
C121 C123 H12A . . 109.3 no
O13 C123 H12B . . 109.3 no
C121 C123 H12B . . 109.3 no
H12A C123 H12B . . 107.9 no
C123 O13 Ba1 . 1_455 126.2(2) no
C123 O13 H13 . . 104.1 no
Ba1 O13 H13 1_455 . 113.4 no
C14 N13 C12 . . 121.2(4) no
C14 N13 C13 . . 118.0(3) no
C12 N13 C13 . . 120.7(4) no
N13 C13 H13A . . 109.5 no
N13 C13 H13B . . 109.5 no
H13A C13 H13B . . 109.5 no
N13 C13 H13C . . 109.5 no
H13A C13 H13C . . 109.5 no
H13B C13 H13C . . 109.5 no
O14 C14 N13 . . 120.8(4) no
O14 C14 C15 . . 124.0(4) no
N13 C14 C15 . . 115.2(4) no
N15 C15 C16 . . 127.8(4) no
N15 C15 C14 . . 113.2(4) no
C16 C15 C14 . . 119.0(4) no
O15 N15 C15 . . 117.4(5) no
N16 C16 N11 . . 118.6(5) no
N16 C16 C15 . . 119.7(4) no
N11 C16 C15 . . 121.7(4) no
C16 N16 H16A . . 120.0 no
C16 N16 H16B . . 120.0 no
H16A N16 H16B . . 120.0 no
C22 N21 C26 . . 118.7(4) no
N21 C22 N22 . . 118.8(4) no
N21 C22 N23 . . 123.9(4) no
N22 C22 N23 . . 117.3(4) no
C22 N22 C221 . . 123.6(4) no
C22 N22 H22 . . 118.2 no
C221 N22 H22 . . 118.2 no
N22 C221 C223 . . 109.6(3) no
N22 C221 C222 . . 111.6(3) no
C223 C221 C222 . . 110.6(3) no
N22 C221 H22A . . 108.3 no
C223 C221 H22A . . 108.3 no
C222 C221 H22A . . 108.3 no
O21 C222 O22 . . 124.3(4) no
O21 C222 C221 . . 119.4(4) no
O22 C222 C221 . . 116.2(4) no
C222 O21 Ba1 . . 147.5(3) no
O23 C223 C221 . . 110.0(3) no
O23 C223 H22B . . 109.7 no
C221 C223 H22B . . 109.7 no
O23 C223 H22C . . 109.7 no
C221 C223 H22C . . 109.7 no
H22B C223 H22C . . 108.2 no
C223 O23 Ba1 . 1_455 122.2(2) no
C223 O23 H23 . . 112.1 no
Ba1 O23 H23 1_455 . 112.9 no
C22 N23 C24 . . 121.7(4) no
C22 N23 C23 . . 120.2(4) no
C24 N23 C23 . . 118.0(5) no
N23 C23 H23A . . 109.5 no
N23 C23 H23B . . 109.5 no
H23A C23 H23B . . 109.5 no
N23 C23 H23C . . 109.5 no
H23A C23 H23C . . 109.5 no
H23B C23 H23C . . 109.5 no
O24 C24 N23 . . 120.8(6) no
O24 C24 C25 . . 123.9(6) no
N23 C24 C25 . . 115.3(6) no
N25 C25 C26 . . 128.1(4) no
N25 C25 C24 . . 113.7(5) no
C26 C25 C24 . . 118.2(5) no
O25 N25 C25 . . 118.0(5) no
N26 C26 N21 . . 118.1(4) no
N26 C26 C25 . . 119.7(4) no
N21 C26 C25 . . 122.2(4) no
C26 N26 H26A . . 120.0 no
C26 N26 H26B . . 120.0 no
H26A N26 H26B . . 120.0 no
Ba1 O1 H1A . . 98.5 no
Ba1 O1 H1B . . 134.8 no
H1A O1 H1B . . 113.5 no
Ba1 O2 H2A . . 129.2 no
Ba1 O2 H2B . . 129.5 no
H2A O2 H2B . . 101.3 no
Ba1 O3 H3A . . 111.8 no
Ba1 O3 H3B . . 112.0 no
H3A O3 H3B . . 104.6 no
Ba1 O4 H4A . . 77.0 no
Ba1 O4 H4B . . 126.9 no
H4A O4 H4B . . 116.0 no
Ba1 O5 H5A . . 70.6 no
Ba1 O5 H5B . . 92.7 no
H5A O5 H5B . . 107.8 no
H5A O51 H5B . . 82.7 no
H6A O6 H6B . . 105.1 no
H7A O7 H7B . . 102.0 no

loop_
_geom_bond_atom_site_label_1
_geom_bond_atom_site_label_2
_geom_bond_site_symmetry_2
_geom_bond_distance
_geom_bond_publ_flag
Ba1 O2 . 2.695(3) no
Ba1 O21 . 2.765(3) no
Ba1 O1 . 2.773(3) no
Ba1 O13 1_655 2.787(3) no
Ba1 O23 1_655 2.815(3) no
Ba1 O12 . 2.859(3) no
Ba1 O3 . 2.903(3) no
Ba1 O11 . 2.912(3) no
Ba1 O4 . 2.980(3) no
Ba1 O5 . 3.238(4) no
Ba1 C122 . 3.247(4) no
Ba1 H4A . 2.9124 no
N11 C12 . 1.330(7) no
N11 C16 . 1.344(8) no
C12 N12 . 1.318(7) no
C12 N13 . 1.383(5) no
N12 C121 . 1.465(7) no
N12 H12 . 0.88 no
C121 C123 . 1.512(6) no
C121 C122 . 1.533(6) no
C121 H121 . 1.00 no
C122 O11 . 1.249(5) no
C122 O12 . 1.272(5) no
C123 O13 . 1.434(5) no
C123 H12A . 0.99 no
C123 H12B . 0.99 no
O13 Ba1 1_455 2.787(3) no
O13 H13 . 0.8498 no
N13 C14 . 1.383(6) no
N13 C13 . 1.478(5) no
C13 H13A . 0.98 no
C13 H13B . 0.98 no
C13 H13C . 0.98 no
C14 O14 . 1.225(6) no
C14 C15 . 1.456(6) no
C15 N15 . 1.343(7) no
C15 C16 . 1.447(6) no
N15 O15 . 1.292(6) no
C16 N16 . 1.317(7) no
N16 H16A . 0.88 no
N16 H16B . 0.88 no
N21 C22 . 1.327(5) no
N21 C26 . 1.346(6) no
C22 N22 . 1.328(6) no
C22 N23 . 1.380(5) no
N22 C221 . 1.456(5) no
N22 H22 . 0.88 no
C221 C223 . 1.532(6) no
C221 C222 . 1.533(6) no
C221 H22A . 1.00 no
C222 O21 . 1.248(5) no
C222 O22 . 1.268(5) no
C223 O23 . 1.433(5) no
C223 H22B . 0.99 no
C223 H22C . 0.99 no
O23 Ba1 1_455 2.815(3) no
O23 H23 . 0.8499 no
N23 C24 . 1.395(9) no
N23 C23 . 1.481(7) no
C23 H23A . 0.98 no
C23 H23B . 0.98 no
C23 H23C . 0.98 no
C24 O24 . 1.224(8) no
C24 C25 . 1.469(8) no
C25 N25 . 1.335(8) no
C25 C26 . 1.442(6) no
N25 O25 . 1.291(6) no
C26 N26 . 1.318(6) no
N26 H26A . 0.88 no
N26 H26B . 0.88 no
O1 H1A . 0.86 no
O1 H1B . 0.86 no
O2 H2A . 0.8799 no
O2 H2B . 0.88 no
O3 H3A . 0.88 no
O3 H3B . 0.8799 no
O4 H4A . 0.8999 no
O4 H4B . 0.8999 no
O5 H5A . 0.9501 no
O5 H5B . 0.9501 no
O51 H5A . 1.2214 no
O51 H5B . 1.0980 no
O6 H6A . 0.9498 no
O6 H6B . 0.9499 no
O7 H7A . 0.9499 no
O7 H7B . 0.95 no

loop_
_geom_hbond_atom_site_label_D
_geom_hbond_atom_site_label_H
_geom_hbond_atom_site_label_A
_geom_hbond_site_symmetry_A
_geom_hbond_distance_DH
_geom_hbond_distance_HA
_geom_hbond_distance_DA
_geom_hbond_angle_DHA
_geom_hbond_publ_flag
N12 H12 O7 . 0.88 2.25 2.989(7) 141 y
O13 H13 O6 . 0.85 1.93 2.772(5) 168 y
N16 H16A O14 1_565 0.88 2.00 2.845(7) 161 y
N16 H16B O15 . 0.88 1.97 2.620(7) 130 y
O23 H23 O7 . 0.85 2.07 2.885(5) 160 y
N26 H26A O24 1_545 0.88 2.04 2.873(6) 158 y
N26 H26B O25 . 0.88 1.98 2.631(6) 130 y
O1 H1A O11 1_655 0.86 1.99 2.809(4) 158 y
O1 H1B O22 1_665 0.86 1.91 2.750(5) 164 y
O2 H2A O15 1_666 0.88 1.81 2.691(4) 176 y
O2 H2A N15 1_666 0.88 2.46 3.261(6) 152 y
O2 H2B O22 1_565 0.88 1.99 2.849(4) 166 y
O3 H3A O25 1_554 0.88 1.92 2.793(4) 171 y
O3 H3B O5 1_565 0.88 1.88 2.707(5) 155 y
O3 H3B O51 1_565 0.88 1.96 2.831(17) 171 y
O4 H4A O21 . 0.90 1.89 2.702(5) 149 y
O4 H4B N15 1_666 0.90 2.16 3.012(6) 159 y
O4 H4B O14 1_666 0.90 2.47 3.134(4) 131 y
O5 H5A O12 . 0.95 1.79 2.695(5) 157 y
O5 H5B O22 . 0.95 1.93 2.873(6) 175 y
O6 H6A O12 1_455 0.95 1.96 2.769(6) 141 y
O6 H6B N25 1_444 0.95 2.28 3.083(8) 142 y
O6 H6B O24 1_444 0.95 2.32 3.160(6) 147 y
O7 H7A O3 1_445 0.95 1.89 2.791(4) 157 y
O7 H7B O22 . 0.95 2.03 2.935(6) 159 y

loop_
_geom_torsion_atom_site_label_1
_geom_torsion_atom_site_label_2
_geom_torsion_atom_site_label_3
_geom_torsion_atom_site_label_4
_geom_torsion_site_symmetry_1
_geom_torsion_site_symmetry_4
_geom_torsion
_geom_torsion_publ_flag
C16 N11 C12 N12 . . -176.6(6) no
C16 N11 C12 N13 . . 4.9(9) no
N11 C12 N12 C121 . . 0.6(8) no
N13 C12 N12 C121 . . 179.3(5) no
C12 N12 C121 C123 . . 75.7(7) no
C12 N12 C121 C122 . . -158.9(5) no
N12 C121 C122 O11 . . -150.5(5) no
C123 C121 C122 O11 . . -26.3(6) no
N12 C121 C122 O12 . . 34.6(6) no
C123 C121 C122 O12 . . 158.9(4) no
N12 C121 C122 Ba1 . . 109.5(12) no
C123 C121 C122 Ba1 . . -126.3(12) no
O2 Ba1 C122 O11 . . -8.7(3) no
O21 Ba1 C122 O11 . . 77.9(3) no
O1 Ba1 C122 O11 . . -98.6(3) no
O13 Ba1 C122 O11 1_655 . -153.1(3) no
O23 Ba1 C122 O11 1_655 . 160.7(2) no
O12 Ba1 C122 O11 . . 171.9(4) no
O3 Ba1 C122 O11 . . -81.6(3) no
O4 Ba1 C122 O11 . . 51.3(3) no
O5 Ba1 C122 O11 . . 140.5(3) no
O2 Ba1 C122 O12 . . 179.3(3) no
O21 Ba1 C122 O12 . . -94.0(3) no
O1 Ba1 C122 O12 . . 89.5(3) no
O13 Ba1 C122 O12 1_655 . 34.9(3) no
O23 Ba1 C122 O12 1_655 . -11.3(3) no
O3 Ba1 C122 O12 . . 106.4(3) no
O11 Ba1 C122 O12 . . -171.9(4) no
O4 Ba1 C122 O12 . . -120.6(3) no
O5 Ba1 C122 O12 . . -31.5(3) no
O2 Ba1 C122 C121 . . 97.9(13) no
O21 Ba1 C122 C121 . . -175.4(13) no
O1 Ba1 C122 C121 . . 8.1(14) no
O13 Ba1 C122 C121 1_655 . -46.4(12) no
O23 Ba1 C122 C121 1_655 . -92.7(12) no
O12 Ba1 C122 C121 . . -81.4(13) no
O3 Ba1 C122 C121 . . 25.0(12) no
O11 Ba1 C122 C121 . . 106.7(13) no
O4 Ba1 C122 C121 . . 158.0(12) no
O5 Ba1 C122 C121 . . -112.8(13) no
O12 C122 O11 Ba1 . . 8.5(5) no
C121 C122 O11 Ba1 . . -165.9(3) no
O2 Ba1 O11 C122 . . 170.6(3) no
O21 Ba1 O11 C122 . . -99.0(3) no
O1 Ba1 O11 C122 . . 114.0(3) no
O13 Ba1 O11 C122 1_655 . 27.9(3) no
O23 Ba1 O11 C122 1_655 . -31.7(4) no
O12 Ba1 O11 C122 . . -4.4(2) no
O3 Ba1 O11 C122 . . 89.6(3) no
O4 Ba1 O11 C122 . . -140.9(3) no
O5 Ba1 O11 C122 . . -37.0(3) no
O11 C122 O12 Ba1 . . -8.7(5) no
C121 C122 O12 Ba1 . . 165.9(3) no
O2 Ba1 O12 C122 . . -0.7(3) no
O21 Ba1 O12 C122 . . 84.1(3) no
O1 Ba1 O12 C122 . . -120.7(3) no
O13 Ba1 O12 C122 1_655 . -141.7(3) no
O23 Ba1 O12 C122 1_655 . 171.1(3) no
O3 Ba1 O12 C122 . . -67.2(3) no
O11 Ba1 O12 C122 . . 4.3(2) no
O4 Ba1 O12 C122 . . 84.7(3) no
O5 Ba1 O12 C122 . . 141.3(3) no
N12 C121 C123 O13 . . 54.7(5) no
C122 C121 C123 O13 . . -67.6(4) no
C121 C123 O13 Ba1 . 1_455 140.8(3) no
N12 C12 N13 C14 . . 179.8(5) no
N11 C12 N13 C14 . . -1.7(7) no
N12 C12 N13 C13 . . -3.9(7) no
N11 C12 N13 C13 . . 174.7(5) no
C12 N13 C14 O14 . . 176.6(5) no
C13 N13 C14 O14 . . 0.1(7) no
C12 N13 C14 C15 . . -3.7(6) no
C13 N13 C14 C15 . . 179.9(4) no
O14 C14 C15 N15 . . 5.1(7) no
N13 C14 C15 N15 . . -174.6(4) no
O14 C14 C15 C16 . . -174.5(5) no
N13 C14 C15 C16 . . 5.7(6) no
C16 C15 N15 O15 . . -1.9(8) no
C14 C15 N15 O15 . . 178.5(5) no
C12 N11 C16 N16 . . 177.0(6) no
C12 N11 C16 C15 . . -2.4(8) no
N15 C15 C16 N16 . . -1.8(8) no
C14 C15 C16 N16 . . 177.7(5) no
N15 C15 C16 N11 . . 177.5(6) no
C14 C15 C16 N11 . . -2.9(7) no
C26 N21 C22 N22 . . -176.5(4) no
C26 N21 C22 N23 . . 2.0(6) no
N21 C22 N22 C221 . . -1.9(6) no
N23 C22 N22 C221 . . 179.4(4) no
C22 N22 C221 C223 . . 145.1(4) no
C22 N22 C221 C222 . . -92.0(5) no
N22 C221 C222 O21 . . 2.8(6) no
C223 C221 C222 O21 . . 125.1(4) no
N22 C221 C222 O22 . . -176.5(4) no
C223 C221 C222 O22 . . -54.2(5) no
O22 C222 O21 Ba1 . . 54.5(8) no
C221 C222 O21 Ba1 . . -124.8(5) no
O2 Ba1 O21 C222 . . 118.2(5) no
O1 Ba1 O21 C222 . . -155.6(5) no
O13 Ba1 O21 C222 1_655 . -53.1(6) no
O23 Ba1 O21 C222 1_655 . -104.7(5) no
O12 Ba1 O21 C222 . . 4.0(5) no
O3 Ba1 O21 C222 . . 64.3(6) no
O11 Ba1 O21 C222 . . 49.3(5) no
O4 Ba1 O21 C222 . . -175.6(6) no
O5 Ba1 O21 C222 . . -44.4(5) no
C122 Ba1 O21 C222 . . 26.9(5) no
N22 C221 C223 O23 . . 62.9(4) no
C222 C221 C223 O23 . . -60.6(4) no
C221 C223 O23 Ba1 . 1_455 -127.4(3) no
N21 C22 N23 C24 . . -3.9(7) no
N22 C22 N23 C24 . . 174.6(5) no
N21 C22 N23 C23 . . 177.2(5) no
N22 C22 N23 C23 . . -4.3(7) no
C22 N23 C24 O24 . . -176.1(5) no
C23 N23 C24 O24 . . 2.8(9) no
C22 N23 C24 C25 . . 2.7(8) no
C23 N23 C24 C25 . . -178.4(6) no
O24 C24 C25 N25 . . -2.7(9) no
N23 C24 C25 N25 . . 178.5(6) no
O24 C24 C25 C26 . . 178.7(6) no
N23 C24 C25 C26 . . 0.0(8) no
C26 C25 N25 O25 . . -0.8(9) no
C24 C25 N25 O25 . . -179.2(6) no
C22 N21 C26 N26 . . 179.4(4) no
C22 N21 C26 C25 . . 0.8(6) no
N25 C25 C26 N26 . . 1.3(8) no
C24 C25 C26 N26 . . 179.7(5) no
N25 C25 C26 N21 . . 179.9(5) no
C24 C25 C26 N21 . . -1.8(7) no
